data_4024014
loop_
_publ_author_name
'Devarajulu Sureshkumar'
'Venkataraman Ganesh'
'Srinivasan Chandrasekaran'

_publ_contact_author_address
; 
Department of Organic Chemistry
Indian Institute of Science
Bangaloe 560012, Karnataka
India
;
_publ_contact_author_email scn@orgchem.iisc.ernet.in
_publ_contact_author_fax '+91 80 23602423'
_publ_contact_author_name 'Prof. Srinivasan Chandrasekaran'
_publ_contact_author_phone '+91 80 22932404'
_publ_section_title
;
 Conformationally Locked Bridged Bicyclic Diselenides: Synthesis,
 Structure, Se&#x00B7;&#x00B7;&#x00B7;O Interaction, and Theoretical Studies
;
_journal_name_full 'Journal of Organic Chemistry'
_journal_page_first 5313
_journal_page_last 5319
_journal_paper_doi 10.1021/jo070705k
_journal_volume 72
_journal_year 2007
_chemical_formula_moiety 'C21 H35 N O4 S Se2 Si'
_chemical_formula_sum 'C21 H35 N O4 S Se2 Si'
_chemical_formula_weight 583.57
_chemical_melting_point 439.15
_chemical_name_common 'locked brideged bicyclic diselenide'
_chemical_name_systematic
;
 ?
;
_space_group_IT_number 14
_symmetry_cell_setting monoclinic
_symmetry_space_group_name_Hall '-P 2ybc'
_symmetry_space_group_name_H-M 'P 1 21/c 1'
_atom_sites_solution_hydrogens geom
_atom_sites_solution_primary direct
_atom_sites_solution_secondary difmap
_audit_creation_method SHELXL-97
_cell_angle_alpha 90.00
_cell_angle_beta 108.572(2)
_cell_angle_gamma 90.00
_cell_formula_units_Z 4
_cell_length_a 22.522(2)
_cell_length_b 6.4039(7)
_cell_length_c 19.181(2)
_cell_measurement_temperature 296(2)
_cell_measurement_theta_max 25.00
_cell_measurement_theta_min 2.14
_cell_volume 2622.4(5)
_computing_cell_refinement SMART
_computing_data_collection 'SMART (Bruker, 1998)'
_computing_data_reduction 'SAINT (Bruker, 1998)'
_computing_molecular_graphics 'Ortep-3 for Windows (Farrugia, 1997) and CAMERON (Watkin et al., 1993)'
_computing_publication_material 'PLATON (Spek, 2003)'
_computing_structure_refinement 'SHELXL-97 (Sheldrick, 1997)'
_computing_structure_solution 'SIR92 (Altomare et al., 1993)'
_diffrn_ambient_temperature 296(2)
_diffrn_measured_fraction_theta_full 0.998
_diffrn_measured_fraction_theta_max 0.998
_diffrn_measurement_device_type 'Bruker SMART CCD area detector'
_diffrn_measurement_method '\f and \w scans'
_diffrn_radiation_monochromator graphite
_diffrn_radiation_source 'fine-focus sealed tube'
_diffrn_radiation_type MoK\a
_diffrn_radiation_wavelength 0.71073
_diffrn_reflns_av_R_equivalents 0.0432
_diffrn_reflns_av_sigmaI/netI 0.0404
_diffrn_reflns_limit_h_max 24
_diffrn_reflns_limit_h_min -26
_diffrn_reflns_limit_k_max 7
_diffrn_reflns_limit_k_min -7
_diffrn_reflns_limit_l_max 22
_diffrn_reflns_limit_l_min -22
_diffrn_reflns_number 18104
_diffrn_reflns_theta_full 25.00
_diffrn_reflns_theta_max 25.00
_diffrn_reflns_theta_min 2.14
_exptl_absorpt_coefficient_mu 2.971
_exptl_absorpt_correction_T_max 0.8904
_exptl_absorpt_correction_T_min 0.4316
_exptl_absorpt_correction_type multi-scan
_exptl_absorpt_process_details '(SADABS; Sheldrick, 1997)'
_exptl_crystal_colour red
_exptl_crystal_density_diffrn 1.478
_exptl_crystal_density_method 'not measured'
_exptl_crystal_description block
_exptl_crystal_F_000 1192
_exptl_crystal_size_max 0.34
_exptl_crystal_size_mid 0.10
_exptl_crystal_size_min 0.04
_refine_diff_density_max 0.403
_refine_diff_density_min -0.307
_refine_diff_density_rms 0.064
_refine_ls_extinction_method none
_refine_ls_goodness_of_fit_ref 1.012
_refine_ls_hydrogen_treatment refall
_refine_ls_matrix_type full
_refine_ls_number_parameters 278
_refine_ls_number_reflns 4609
_refine_ls_number_restraints 0
_refine_ls_restrained_S_all 1.012
_refine_ls_R_factor_all 0.0684
_refine_ls_R_factor_gt 0.0413
_refine_ls_shift/su_max 0.001
_refine_ls_shift/su_mean 0.000
_refine_ls_structure_factor_coef Fsqd
_refine_ls_weighting_details 'calc w=1/[\s^2^(Fo^2^)+(0.0474P)^2^+0.5661P] where P=(Fo^2^+2Fc^2^)/3'
_refine_ls_weighting_scheme calc
_refine_ls_wR_factor_gt 0.0901
_refine_ls_wR_factor_ref 0.0974
_reflns_number_gt 3267
_reflns_number_total 4609
_reflns_threshold_expression I>2sigma(I)
_cod_data_source_file jo070705ksi20070405_075852_04.cif
_cod_data_source_block compound14
_cod_depositor_comments
;
The following automatic conversions were performed:
'_symmetry_cell_setting' value 'Monoclinic' changed to 'monoclinic'
according to '/home/saulius/struct/CIF-dictionaries/cif_core.dic'
dictionary named 'cif_core.dic' version 2.4.1 from 2010-06-29.

Automatic conversion script
Id: cif_fix_enum 1527 2010-12-29 10:47:43Z saulius 

The following automatic conversions were performed:

'_chemical_melting_point' value '166 DEG' was changed to '439.15' -
it was converted from degrees Celsius(C) to Kelvins(K).

Automatic conversion script
Id: cif_fix_values 1646 2011-03-28 12:23:43Z adriana 
;
_cod_original_sg_symbol_H-M 'P 21/c'
_cod_database_code 4024014

loop_
_symmetry_equiv_pos_as_xyz
'x, y, z'
'-x, y+1/2, -z+1/2'
'-x, -y, -z'
'x, -y-1/2, z-1/2'

loop_
_atom_site_label
_atom_site_type_symbol
_atom_site_fract_x
_atom_site_fract_y
_atom_site_fract_z
_atom_site_U_iso_or_equiv
_atom_site_adp_type
_atom_site_occupancy
_atom_site_symmetry_multiplicity
_atom_site_calc_flag
_atom_site_refinement_flags
_atom_site_disorder_assembly
_atom_site_disorder_group
C15 C 0.3339(3) 0.9377(9) 0.8474(2) 0.0925(17) Uani 1 1 d . . .
H15A H 0.3334 1.0755 0.8274 0.111 Uiso 1 1 calc R . .
H15B H 0.3754 0.8813 0.8599 0.111 Uiso 1 1 calc R . .
H15C H 0.3212 0.9445 0.8906 0.111 Uiso 1 1 calc R . .
Se1 Se 0.16372(2) 0.18432(6) 0.35890(2) 0.05367(15) Uani 1 1 d . . .
Se2 Se 0.06978(2) 0.32039(9) 0.27655(2) 0.07066(18) Uani 1 1 d . . .
Si1 Si 0.37052(5) 0.90223(16) 0.57185(5) 0.0394(3) Uani 1 1 d . . .
S1 S 0.15476(4) 0.39222(16) 0.61772(5) 0.0444(3) Uani 1 1 d . . .
O2 O 0.32501(11) 0.6959(4) 0.55261(15) 0.0499(7) Uani 1 1 d . . .
O1 O 0.03096(11) 0.6851(4) 0.43749(14) 0.0515(7) Uani 1 1 d . . .
H1O H -0.0072 0.6825 0.4187 0.077 Uiso 1 1 calc R . .
C3 C 0.04045(17) 0.3986(6) 0.35879(19) 0.0474(10) Uani 1 1 d . . .
H111 H -0.0054 0.3902 0.3425 0.057 Uiso 1 1 calc R . .
N1 N 0.13740(12) 0.5163(4) 0.54098(14) 0.0366(7) Uani 1 1 d . . .
H1N H 0.1116 0.6184 0.5358 0.044 Uiso 1 1 calc R . .
C6 C 0.16085(15) 0.4754(5) 0.47719(16) 0.0313(8) Uani 1 1 d . . .
O4 O 0.18581(13) 0.2023(4) 0.61276(14) 0.0563(7) Uani 1 1 d . . .
C7 C 0.23258(15) 0.4925(5) 0.50245(19) 0.0379(8) Uani 1 1 d . . .
H7A H 0.2497 0.3970 0.5432 0.046 Uiso 1 1 calc R . .
H7B H 0.2472 0.4475 0.4625 0.046 Uiso 1 1 calc R . .
C21 C 0.3590(2) 1.0609(7) 0.4880(2) 0.0685(13) Uani 1 1 d . . .
H19A H 0.3766 0.9891 0.4552 0.082 Uiso 1 1 calc R . .
H19B H 0.3795 1.1934 0.5012 0.082 Uiso 1 1 calc R . .
H19C H 0.3151 1.0826 0.4640 0.082 Uiso 1 1 calc R . .
C1 C 0.13826(17) 0.2565(5) 0.44572(19) 0.0388(9) Uani 1 1 d . . .
H1 H 0.1555 0.1521 0.4842 0.047 Uiso 1 1 calc R . .
C2 C 0.06655(17) 0.2417(6) 0.4204(2) 0.0465(10) Uani 1 1 d . . .
H2A H 0.0533 0.1017 0.4029 0.056 Uiso 1 1 calc R . .
H2B H 0.0511 0.2724 0.4611 0.056 Uiso 1 1 calc R . .
O3 O 0.09777(12) 0.3871(5) 0.63675(15) 0.0705(9) Uani 1 1 d . . .
C9 C 0.20709(16) 0.5490(6) 0.68492(18) 0.0403(9) Uani 1 1 d . . .
C16 C 0.45182(16) 0.7940(6) 0.6075(2) 0.0445(9) Uani 1 1 d . . .
C10 C 0.1869(2) 0.7352(7) 0.7053(2) 0.0650(12) Uani 1 1 d . . .
H10 H 0.1457 0.7784 0.6837 0.078 Uiso 1 1 calc R . .
C12 C 0.2893(2) 0.7996(7) 0.7910(2) 0.0579(11) Uani 1 1 d . . .
C5 C 0.13025(15) 0.6420(5) 0.41999(18) 0.0350(8) Uani 1 1 d . . .
H5A H 0.1389 0.7780 0.4433 0.042 Uiso 1 1 calc R . .
H5B H 0.1497 0.6379 0.3815 0.042 Uiso 1 1 calc R . .
C4 C 0.05982(17) 0.6198(6) 0.38469(19) 0.0449(9) Uani 1 1 d . . .
H4 H 0.0462 0.7136 0.3422 0.054 Uiso 1 1 calc R . .
C8 C 0.25829(16) 0.7087(6) 0.5263(2) 0.0486(10) Uani 1 1 d . . .
H8A H 0.2449 0.8046 0.4851 0.058 Uiso 1 1 calc R . .
H8B H 0.2428 0.7596 0.5650 0.058 Uiso 1 1 calc R . .
C14 C 0.26753(18) 0.4872(7) 0.7179(2) 0.0630(12) Uani 1 1 d . . .
H14 H 0.2814 0.3608 0.7048 0.076 Uiso 1 1 calc R . .
C18 C 0.4606(2) 0.6736(8) 0.6786(3) 0.0819(15) Uani 1 1 d . . .
H17A H 0.4311 0.5604 0.6695 0.098 Uiso 1 1 calc R . .
H17B H 0.4536 0.7655 0.7149 0.098 Uiso 1 1 calc R . .
H17C H 0.5024 0.6192 0.6964 0.098 Uiso 1 1 calc R . .
C13 C 0.3080(2) 0.6115(8) 0.7703(2) 0.0743(14) Uani 1 1 d . . .
H13 H 0.3491 0.5674 0.7922 0.089 Uiso 1 1 calc R . .
C19 C 0.49939(19) 0.9725(8) 0.6231(3) 0.0774(14) Uani 1 1 d . . .
H18A H 0.4917 1.0663 0.6583 0.093 Uiso 1 1 calc R . .
H18B H 0.4954 1.0466 0.5783 0.093 Uiso 1 1 calc R . .
H18C H 0.5410 0.9166 0.6425 0.093 Uiso 1 1 calc R . .
C17 C 0.4643(2) 0.6493(8) 0.5513(3) 0.0778(15) Uani 1 1 d . . .
H16A H 0.5068 0.6007 0.5693 0.093 Uiso 1 1 calc R . .
H16B H 0.4578 0.7233 0.5060 0.093 Uiso 1 1 calc R . .
H16C H 0.4363 0.5322 0.5431 0.093 Uiso 1 1 calc R . .
C11 C 0.2285(2) 0.8574(7) 0.7581(2) 0.0695(13) Uani 1 1 d . . .
H11 H 0.2146 0.9831 0.7716 0.083 Uiso 1 1 calc R . .
C20 C 0.3517(2) 1.0656(7) 0.6415(2) 0.0713(13) Uani 1 1 d . . .
H20A H 0.3076 1.0963 0.6254 0.086 Uiso 1 1 calc R . .
H20B H 0.3750 1.1936 0.6480 0.086 Uiso 1 1 calc R . .
H20C H 0.3626 0.9918 0.6874 0.086 Uiso 1 1 calc R . .

loop_
_atom_site_aniso_label
_atom_site_aniso_U_11
_atom_site_aniso_U_22
_atom_site_aniso_U_33
_atom_site_aniso_U_23
_atom_site_aniso_U_13
_atom_site_aniso_U_12
C15 0.107(4) 0.104(4) 0.050(3) -0.019(3) 0.003(3) -0.021(4)
Se1 0.0635(3) 0.0482(3) 0.0575(3) -0.0128(2) 0.0309(2) -0.0046(2)
Se2 0.0619(3) 0.1072(4) 0.0386(2) -0.0233(2) 0.0101(2) -0.0153(3)
Si1 0.0326(6) 0.0402(6) 0.0441(6) -0.0037(5) 0.0104(5) -0.0021(5)
S1 0.0369(6) 0.0587(6) 0.0356(5) 0.0050(5) 0.0088(4) -0.0044(5)
O2 0.0258(14) 0.0484(16) 0.0676(18) -0.0027(13) 0.0038(12) -0.0037(12)
O1 0.0318(14) 0.0629(18) 0.0532(16) -0.0080(14) 0.0043(12) 0.0058(14)
C3 0.032(2) 0.062(3) 0.044(2) -0.016(2) 0.0068(17) -0.0137(19)
N1 0.0344(16) 0.0388(17) 0.0332(15) 0.0007(13) 0.0059(13) 0.0071(14)
C6 0.0308(19) 0.0327(19) 0.0291(17) -0.0024(15) 0.0076(15) -0.0013(15)
O4 0.0702(19) 0.0408(16) 0.0481(16) 0.0077(13) 0.0049(14) 0.0016(14)
C7 0.031(2) 0.036(2) 0.043(2) 0.0003(16) 0.0075(16) 0.0013(16)
C21 0.064(3) 0.070(3) 0.066(3) 0.017(3) 0.013(2) 0.001(2)
C1 0.045(2) 0.0337(19) 0.041(2) -0.0010(16) 0.0171(18) -0.0039(17)
C2 0.046(2) 0.042(2) 0.054(2) -0.0143(19) 0.020(2) -0.0145(18)
O3 0.0406(17) 0.124(3) 0.0489(16) 0.0070(17) 0.0167(13) -0.0185(17)
C9 0.036(2) 0.055(2) 0.0288(18) 0.0020(17) 0.0086(16) 0.0022(18)
C16 0.030(2) 0.055(2) 0.045(2) -0.0088(19) 0.0069(17) -0.0036(18)
C10 0.052(3) 0.068(3) 0.065(3) -0.009(2) 0.004(2) 0.018(2)
C12 0.063(3) 0.069(3) 0.039(2) -0.007(2) 0.012(2) -0.008(3)
C5 0.032(2) 0.034(2) 0.0356(18) -0.0007(15) 0.0056(15) -0.0025(16)
C4 0.036(2) 0.054(2) 0.036(2) 0.0051(18) -0.0011(17) 0.0012(18)
C8 0.030(2) 0.047(2) 0.065(3) -0.004(2) 0.0089(19) -0.0028(18)
C14 0.044(3) 0.079(3) 0.054(3) -0.023(2) -0.001(2) 0.020(2)
C18 0.062(3) 0.094(4) 0.079(3) 0.024(3) 0.009(3) 0.010(3)
C13 0.044(3) 0.108(4) 0.054(3) -0.017(3) -0.008(2) 0.018(3)
C19 0.050(3) 0.097(4) 0.080(3) -0.013(3) 0.013(2) -0.020(3)
C17 0.053(3) 0.095(4) 0.082(3) -0.022(3) 0.016(3) 0.022(3)
C11 0.081(4) 0.059(3) 0.060(3) -0.015(2) 0.011(3) 0.017(3)
C20 0.064(3) 0.076(3) 0.079(3) -0.023(3) 0.031(3) 0.005(3)

loop_
_atom_type_symbol
_atom_type_description
_atom_type_scat_dispersion_real
_atom_type_scat_dispersion_imag
_atom_type_scat_source
C C 0.0033 0.0016 'International Tables Vol C Tables 4.2.6.8 and 6.1.1.4'
H H 0.0000 0.0000 'International Tables Vol C Tables 4.2.6.8 and 6.1.1.4'
N N 0.0061 0.0033 'International Tables Vol C Tables 4.2.6.8 and 6.1.1.4'
O O 0.0106 0.0060 'International Tables Vol C Tables 4.2.6.8 and 6.1.1.4'
Si Si 0.0817 0.0704 'International Tables Vol C Tables 4.2.6.8 and 6.1.1.4'
S S 0.1246 0.1234 'International Tables Vol C Tables 4.2.6.8 and 6.1.1.4'
Se Se -0.0929 2.2259 'International Tables Vol C Tables 4.2.6.8 and 6.1.1.4'

loop_
_geom_angle_atom_site_label_1
_geom_angle_atom_site_label_2
_geom_angle_atom_site_label_3
_geom_angle
_geom_angle_site_symmetry_1
_geom_angle_site_symmetry_3
_geom_angle_publ_flag
C12 C15 H15A 109.5 . . ?
C12 C15 H15B 109.5 . . ?
H15A C15 H15B 109.5 . . ?
C12 C15 H15C 109.5 . . ?
H15A C15 H15C 109.5 . . ?
H15B C15 H15C 109.5 . . ?
C1 Se1 Se2 92.21(11) . . ?
C3 Se2 Se1 90.90(11) . . ?
O2 Si1 C20 110.32(18) . . ?
O2 Si1 C21 110.03(18) . . ?
C20 Si1 C21 108.5(2) . . ?
O2 Si1 C16 104.62(15) . . ?
C20 Si1 C16 111.62(19) . . ?
C21 Si1 C16 111.75(19) . . ?
O4 S1 O3 119.60(19) . . ?
O4 S1 N1 110.06(15) . . ?
O3 S1 N1 105.45(16) . . ?
O4 S1 C9 107.98(17) . . ?
O3 S1 C9 105.67(17) . . ?
N1 S1 C9 107.45(16) . . ?
C8 O2 Si1 123.1(2) . . ?
C4 O1 H1O 109.5 . . ?
C4 C3 C2 111.3(3) . . ?
C4 C3 Se2 111.5(3) . . ?
C2 C3 Se2 108.1(3) . . ?
C4 C3 H111 108.6 . . ?
C2 C3 H111 108.6 . . ?
Se2 C3 H111 108.6 . . ?
C6 N1 S1 127.9(2) . . ?
C6 N1 H1N 116.1 . . ?
S1 N1 H1N 116.1 . . ?
N1 C6 C5 105.6(3) . . ?
N1 C6 C7 109.8(2) . . ?
C5 C6 C7 111.4(3) . . ?
N1 C6 C1 108.6(3) . . ?
C5 C6 C1 109.6(3) . . ?
C7 C6 C1 111.7(3) . . ?
C8 C7 C6 115.0(3) . . ?
C8 C7 H7A 108.5 . . ?
C6 C7 H7A 108.5 . . ?
C8 C7 H7B 108.5 . . ?
C6 C7 H7B 108.5 . . ?
H7A C7 H7B 107.5 . . ?
Si1 C21 H19A 109.5 . . ?
Si1 C21 H19B 109.5 . . ?
H19A C21 H19B 109.5 . . ?
Si1 C21 H19C 109.5 . . ?
H19A C21 H19C 109.5 . . ?
H19B C21 H19C 109.5 . . ?
C2 C1 C6 111.2(3) . . ?
C2 C1 Se1 106.1(2) . . ?
C6 C1 Se1 113.1(2) . . ?
C2 C1 H1 108.8 . . ?
C6 C1 H1 108.8 . . ?
Se1 C1 H1 108.8 . . ?
C3 C2 C1 108.2(3) . . ?
C3 C2 H2A 110.1 . . ?
C1 C2 H2A 110.1 . . ?
C3 C2 H2B 110.1 . . ?
C1 C2 H2B 110.1 . . ?
H2A C2 H2B 108.4 . . ?
C14 C9 C10 119.4(4) . . ?
C14 C9 S1 120.7(3) . . ?
C10 C9 S1 119.9(3) . . ?
C17 C16 C18 109.1(4) . . ?
C17 C16 C19 108.6(4) . . ?
C18 C16 C19 108.7(3) . . ?
C17 C16 Si1 110.4(3) . . ?
C18 C16 Si1 110.3(3) . . ?
C19 C16 Si1 109.7(3) . . ?
C9 C10 C11 119.4(4) . . ?
C9 C10 H10 120.3 . . ?
C11 C10 H10 120.3 . . ?
C11 C12 C13 117.3(4) . . ?
C11 C12 C15 121.0(4) . . ?
C13 C12 C15 121.7(4) . . ?
C4 C5 C6 115.0(3) . . ?
C4 C5 H5A 108.5 . . ?
C6 C5 H5A 108.5 . . ?
C4 C5 H5B 108.5 . . ?
C6 C5 H5B 108.5 . . ?
H5A C5 H5B 107.5 . . ?
O1 C4 C3 110.9(3) . . ?
O1 C4 C5 107.6(3) . . ?
C3 C4 C5 112.5(3) . . ?
O1 C4 H4 108.6 . . ?
C3 C4 H4 108.6 . . ?
C5 C4 H4 108.6 . . ?
O2 C8 C7 108.2(3) . . ?
O2 C8 H8A 110.1 . . ?
C7 C8 H8A 110.1 . . ?
O2 C8 H8B 110.1 . . ?
C7 C8 H8B 110.1 . . ?
H8A C8 H8B 108.4 . . ?
C9 C14 C13 120.1(4) . . ?
C9 C14 H14 119.9 . . ?
C13 C14 H14 119.9 . . ?
C16 C18 H17A 109.5 . . ?
C16 C18 H17B 109.5 . . ?
H17A C18 H17B 109.5 . . ?
C16 C18 H17C 109.5 . . ?
H17A C18 H17C 109.5 . . ?
H17B C18 H17C 109.5 . . ?
C14 C13 C12 121.6(4) . . ?
C14 C13 H13 119.2 . . ?
C12 C13 H13 119.2 . . ?
C16 C19 H18A 109.5 . . ?
C16 C19 H18B 109.5 . . ?
H18A C19 H18B 109.5 . . ?
C16 C19 H18C 109.5 . . ?
H18A C19 H18C 109.5 . . ?
H18B C19 H18C 109.5 . . ?
C16 C17 H16A 109.5 . . ?
C16 C17 H16B 109.5 . . ?
H16A C17 H16B 109.5 . . ?
C16 C17 H16C 109.5 . . ?
H16A C17 H16C 109.5 . . ?
H16B C17 H16C 109.5 . . ?
C12 C11 C10 122.1(4) . . ?
C12 C11 H11 119.0 . . ?
C10 C11 H11 119.0 . . ?
Si1 C20 H20A 109.5 . . ?
Si1 C20 H20B 109.5 . . ?
H20A C20 H20B 109.5 . . ?
Si1 C20 H20C 109.5 . . ?
H20A C20 H20C 109.5 . . ?
H20B C20 H20C 109.5 . . ?

loop_
_geom_bond_atom_site_label_1
_geom_bond_atom_site_label_2
_geom_bond_distance
_geom_bond_site_symmetry_2
_geom_bond_publ_flag
C15 C12 1.506(6) . ?
C15 H15A 0.9600 . ?
C15 H15B 0.9600 . ?
C15 H15C 0.9600 . ?
Se1 C1 1.981(3) . ?
Se1 Se2 2.3668(7) . ?
Se2 C3 1.959(4) . ?
Si1 O2 1.641(3) . ?
Si1 C20 1.850(4) . ?
Si1 C21 1.850(4) . ?
Si1 C16 1.872(4) . ?
S1 O4 1.421(3) . ?
S1 O3 1.442(3) . ?
S1 N1 1.607(3) . ?
S1 C9 1.758(4) . ?
O2 C8 1.427(4) . ?
O1 C4 1.429(4) . ?
O1 H1O 0.8200 . ?
C3 C4 1.519(5) . ?
C3 C2 1.519(5) . ?
C3 H111 0.9800 . ?
N1 C6 1.502(4) . ?
N1 H1N 0.8600 . ?
C6 C5 1.528(4) . ?
C6 C7 1.536(4) . ?
C6 C1 1.546(5) . ?
C7 C8 1.514(5) . ?
C7 H7A 0.9700 . ?
C7 H7B 0.9700 . ?
C21 H19A 0.9600 . ?
C21 H19B 0.9600 . ?
C21 H19C 0.9600 . ?
C1 C2 1.534(5) . ?
C1 H1 0.9800 . ?
C2 H2A 0.9700 . ?
C2 H2B 0.9700 . ?
C9 C14 1.364(5) . ?
C9 C10 1.376(5) . ?
C16 C17 1.514(5) . ?
C16 C18 1.524(6) . ?
C16 C19 1.530(5) . ?
C10 C11 1.383(6) . ?
C10 H10 0.9300 . ?
C12 C11 1.363(6) . ?
C12 C13 1.376(6) . ?
C5 C4 1.520(5) . ?
C5 H5A 0.9700 . ?
C5 H5B 0.9700 . ?
C4 H4 0.9800 . ?
C8 H8A 0.9700 . ?
C8 H8B 0.9700 . ?
C14 C13 1.376(6) . ?
C14 H14 0.9300 . ?
C18 H17A 0.9600 . ?
C18 H17B 0.9600 . ?
C18 H17C 0.9600 . ?
C13 H13 0.9300 . ?
C19 H18A 0.9600 . ?
C19 H18B 0.9600 . ?
C19 H18C 0.9600 . ?
C17 H16A 0.9600 . ?
C17 H16B 0.9600 . ?
C17 H16C 0.9600 . ?
C11 H11 0.9300 . ?
C20 H20A 0.9600 . ?
C20 H20B 0.9600 . ?
C20 H20C 0.9600 . ?

loop_
_geom_torsion_atom_site_label_1
_geom_torsion_atom_site_label_2
_geom_torsion_atom_site_label_3
_geom_torsion_atom_site_label_4
_geom_torsion
_geom_torsion_site_symmetry_1
_geom_torsion_site_symmetry_2
_geom_torsion_site_symmetry_3
_geom_torsion_site_symmetry_4
_geom_torsion_publ_flag
C1 Se1 Se2 C3 0.13(15) . . . . ?
C20 Si1 O2 C8 57.3(3) . . . . ?
C21 Si1 O2 C8 -62.4(3) . . . . ?
C16 Si1 O2 C8 177.5(3) . . . . ?
Se1 Se2 C3 C4 91.0(2) . . . . ?
Se1 Se2 C3 C2 -31.6(2) . . . . ?
O4 S1 N1 C6 -13.1(3) . . . . ?
O3 S1 N1 C6 -143.4(3) . . . . ?
C9 S1 N1 C6 104.2(3) . . . . ?
S1 N1 C6 C5 -178.9(2) . . . . ?
S1 N1 C6 C7 -58.7(4) . . . . ?
S1 N1 C6 C1 63.7(3) . . . . ?
N1 C6 C7 C8 -65.8(4) . . . . ?
C5 C6 C7 C8 50.7(4) . . . . ?
C1 C6 C7 C8 173.7(3) . . . . ?
N1 C6 C1 C2 59.1(3) . . . . ?
C5 C6 C1 C2 -55.8(4) . . . . ?
C7 C6 C1 C2 -179.7(3) . . . . ?
N1 C6 C1 Se1 178.3(2) . . . . ?
C5 C6 C1 Se1 63.5(3) . . . . ?
C7 C6 C1 Se1 -60.5(3) . . . . ?
Se2 Se1 C1 C2 30.6(2) . . . . ?
Se2 Se1 C1 C6 -91.5(2) . . . . ?
C4 C3 C2 C1 -60.3(4) . . . . ?
Se2 C3 C2 C1 62.5(3) . . . . ?
C6 C1 C2 C3 62.3(4) . . . . ?
Se1 C1 C2 C3 -61.0(3) . . . . ?
O4 S1 C9 C14 5.0(4) . . . . ?
O3 S1 C9 C14 134.0(3) . . . . ?
N1 S1 C9 C14 -113.7(3) . . . . ?
O4 S1 C9 C10 -174.3(3) . . . . ?
O3 S1 C9 C10 -45.3(4) . . . . ?
N1 S1 C9 C10 67.0(4) . . . . ?
O2 Si1 C16 C17 56.8(3) . . . . ?
C20 Si1 C16 C17 176.1(3) . . . . ?
C21 Si1 C16 C17 -62.2(4) . . . . ?
O2 Si1 C16 C18 -63.9(3) . . . . ?
C20 Si1 C16 C18 55.5(4) . . . . ?
C21 Si1 C16 C18 177.1(3) . . . . ?
O2 Si1 C16 C19 176.5(3) . . . . ?
C20 Si1 C16 C19 -64.2(3) . . . . ?
C21 Si1 C16 C19 57.5(3) . . . . ?
C14 C9 C10 C11 0.8(6) . . . . ?
S1 C9 C10 C11 -179.9(3) . . . . ?
N1 C6 C5 C4 -68.4(3) . . . . ?
C7 C6 C5 C4 172.6(3) . . . . ?
C1 C6 C5 C4 48.4(4) . . . . ?
C2 C3 C4 O1 -67.3(4) . . . . ?
Se2 C3 C4 O1 171.9(2) . . . . ?
C2 C3 C4 C5 53.3(4) . . . . ?
Se2 C3 C4 C5 -67.5(3) . . . . ?
C6 C5 C4 O1 74.6(4) . . . . ?
C6 C5 C4 C3 -47.9(4) . . . . ?
Si1 O2 C8 C7 170.5(2) . . . . ?
C6 C7 C8 O2 176.2(3) . . . . ?
C10 C9 C14 C13 -0.8(6) . . . . ?
S1 C9 C14 C13 179.9(4) . . . . ?
C9 C14 C13 C12 0.0(7) . . . . ?
C11 C12 C13 C14 0.8(7) . . . . ?
C15 C12 C13 C14 -178.9(4) . . . . ?
C13 C12 C11 C10 -0.8(7) . . . . ?
C15 C12 C11 C10 178.8(4) . . . . ?
C9 C10 C11 C12 0.0(7) . . . . ?
